data_4309807
loop_
_publ_author_name
'Malcolm H. Chisholm'
'Judith C. Gallucci'
'Khamphee Phomphrai'

_publ_contact_author_name 'Malcolm H. Chisholm'
_publ_section_title
;
Comparative Study of the Coordination Chemistry and Lactide Polymerization
of Alkoxide and Amide Complexes of Zinc and Magnesium with a \b-Diiminato
Ligand Bearing Ether Substituents
;
_journal_name_full 'Inorganic Chemistry'
_journal_page_first 8004
_journal_page_last 8010
_journal_paper_doi 10.1021/ic048363d
_journal_volume 44
_journal_year 2005
_chemical_formula_moiety 'C25 H39 N3 O2 Si2 Zn'
_chemical_formula_sum 'C25 H39 N3 O2 Si2 Zn'
_chemical_formula_weight 535.14
_chemical_name_systematic
;
?
;
_space_group_IT_number 2
_symmetry_cell_setting triclinic
_symmetry_space_group_name_Hall '-P 1'
_symmetry_space_group_name_H-M 'P -1'
_atom_sites_solution_hydrogens geom
_atom_sites_solution_primary heavy
_atom_sites_solution_secondary difmap
_audit_creation_method SHELXL-93
_cell_angle_alpha 95.690(10)
_cell_angle_beta 105.070(10)
_cell_angle_gamma 94.69(2)
_cell_formula_units_Z 2
_cell_length_a 8.139(2)
_cell_length_b 12.057(4)
_cell_length_c 15.201(5)
_cell_measurement_temperature 200(2)
_cell_volume 1424.3(8)
_computing_cell_refinement 'DENZO (Otwinowski & Minor, 1997)'
_computing_data_collection 'COLLECT (Nonius, 1999)'
_computing_data_reduction 'DENZO (Otwinowski & Minor, 1997)'
_computing_structure_refinement 'SHELXL-93 (Sheldrick, 1993)'
_computing_structure_solution 'SHELXS-86 (Sheldrick, 1990)'
_diffrn_ambient_temperature 200(2)
_diffrn_measurement_device 'Nonius Kappa CCD'
_diffrn_measurement_method 'phi and omega scans'
_diffrn_radiation_monochromator graphite
_diffrn_radiation_source 'fine-focus sealed tube'
_diffrn_radiation_type MoK\a
_diffrn_radiation_wavelength 0.71073
_diffrn_reflns_av_R_equivalents 0.043
_diffrn_reflns_limit_h_max 9
_diffrn_reflns_limit_h_min 0
_diffrn_reflns_limit_k_max 14
_diffrn_reflns_limit_k_min -14
_diffrn_reflns_limit_l_max 17
_diffrn_reflns_limit_l_min -18
_diffrn_reflns_number 22395
_diffrn_reflns_theta_max 24.99
_diffrn_reflns_theta_min 2.07
_exptl_absorpt_coefficient_mu 0.971
_exptl_absorpt_correction_type none
_exptl_crystal_colour colorless
_exptl_crystal_density_diffrn 1.248
_exptl_crystal_description plate
_exptl_crystal_F_000 568
_exptl_crystal_size_max 0.27
_exptl_crystal_size_mid 0.23
_exptl_crystal_size_min 0.04
_refine_diff_density_max 0.975
_refine_diff_density_min -0.508
_refine_ls_extinction_method none
_refine_ls_goodness_of_fit_all 1.047
_refine_ls_goodness_of_fit_ref 1.079
_refine_ls_hydrogen_treatment constr
_refine_ls_matrix_type full
_refine_ls_number_parameters 308
_refine_ls_number_reflns 4994
_refine_ls_number_restraints 0
_refine_ls_restrained_S_all 1.047
_refine_ls_restrained_S_obs 1.079
_refine_ls_R_factor_all 0.0788
_refine_ls_R_factor_gt 0.0595
_refine_ls_shift/su_max 0.003
_refine_ls_shift/su_mean 0.000
_refine_ls_structure_factor_coef Fsqd
_refine_ls_weighting_details 'w=1/[\s^2^(Fo^2^)+(0.0691P)^2^+2.5762P] where P=(Fo^2^+2Fc^2^)/3'
_refine_ls_weighting_scheme calc
_refine_ls_wR_factor_all 0.1571
_refine_ls_wR_factor_ref 0.1434
_reflns_number_gt 3968
_reflns_number_total 4994
_reflns_threshold_expression >2sigma(I)
_cod_data_source_file ic048363dsi20041207_013531_1.cif
_cod_data_source_block Chisholm_1105
_cod_database_code 4309807

loop_
_symmetry_equiv_pos_as_xyz
'x, y, z'
'-x, -y, -z'

loop_
_atom_site_aniso_label
_atom_site_aniso_U_11
_atom_site_aniso_U_22
_atom_site_aniso_U_33
_atom_site_aniso_U_23
_atom_site_aniso_U_13
_atom_site_aniso_U_12
Zn 0.0535(3) 0.0406(3) 0.0509(3) 0.0038(2) 0.0286(2) 0.0012(2)
Si1 0.0828(10) 0.0451(7) 0.0894(11) 0.0040(7) 0.0561(9) 0.0063(7)
Si2 0.0611(8) 0.0698(9) 0.0531(8) -0.0030(7) 0.0236(7) -0.0077(7)
O1 0.062(2) 0.052(2) 0.070(2) 0.021(2) 0.019(2) 0.003(2)
O2 0.060(2) 0.106(3) 0.068(2) 0.007(2) 0.033(2) 0.012(2)
N1 0.043(2) 0.035(2) 0.049(2) 0.006(2) 0.023(2) 0.0002(15)
N2 0.070(2) 0.035(2) 0.057(2) 0.002(2) 0.035(2) -0.007(2)
N3 0.062(2) 0.043(2) 0.053(2) -0.003(2) 0.033(2) -0.001(2)
C1 0.042(2) 0.045(2) 0.052(3) 0.008(2) 0.022(2) 0.004(2)
C2 0.052(2) 0.043(2) 0.051(3) 0.003(2) 0.029(2) 0.005(2)
C3 0.050(2) 0.045(2) 0.053(3) 0.002(2) 0.022(2) 0.003(2)
C4 0.066(3) 0.049(3) 0.072(3) 0.009(2) 0.046(3) 0.004(2)
C5 0.061(3) 0.040(2) 0.065(3) -0.001(2) 0.029(2) -0.001(2)
C6 0.049(2) 0.040(2) 0.059(3) 0.004(2) 0.033(2) -0.001(2)
C7 0.057(3) 0.054(3) 0.066(3) -0.002(2) 0.031(3) -0.006(2)
C8 0.070(3) 0.064(3) 0.080(4) -0.017(3) 0.036(3) -0.020(3)
C9 0.085(4) 0.040(3) 0.112(5) -0.002(3) 0.056(4) -0.006(3)
C10 0.080(4) 0.042(3) 0.100(4) 0.020(3) 0.052(3) 0.004(3)
C11 0.057(3) 0.040(2) 0.076(3) 0.011(2) 0.040(3) 0.005(2)
C12 0.084(4) 0.078(4) 0.080(4) 0.031(3) 0.037(3) 0.021(3)
C13 0.097(4) 0.059(3) 0.071(4) -0.020(3) 0.052(3) -0.032(3)
C14 0.143(6) 0.032(2) 0.062(3) 0.017(2) 0.027(3) 0.012(3)
C15 0.157(8) 0.074(4) 0.115(6) 0.025(4) 0.055(6) 0.014(5)
C16 0.118(6) 0.078(5) 0.111(6) -0.007(4) 0.052(5) -0.008(4)
C17 0.115(5) 0.087(4) 0.064(4) -0.008(3) 0.049(4) -0.013(4)
C18 0.081(4) 0.062(3) 0.071(4) -0.004(3) 0.030(3) -0.006(3)
C19 0.070(4) 0.192(9) 0.110(6) 0.002(6) 0.045(4) 0.012(5)
C20 0.075(4) 0.089(4) 0.082(4) 0.003(3) 0.047(3) 0.008(3)
C21 0.113(5) 0.097(5) 0.094(5) 0.039(4) 0.057(4) 0.047(4)
C22 0.151(7) 0.043(3) 0.242(11) -0.009(5) 0.131(8) -0.004(4)
C23 0.093(4) 0.090(4) 0.061(3) 0.024(3) 0.038(3) 0.006(3)
C24 0.072(4) 0.092(4) 0.093(4) 0.020(4) 0.033(3) 0.012(3)
C25 0.107(6) 0.121(6) 0.096(5) -0.048(5) 0.017(4) -0.023(5)

loop_
_atom_site_label
_atom_site_type_symbol
_atom_site_fract_x
_atom_site_fract_y
_atom_site_fract_z
_atom_site_U_iso_or_equiv
_atom_site_thermal_displace_type
_atom_site_occupancy
_atom_site_calc_flag
_atom_site_refinement_flags
_atom_site_disorder_group
Zn Zn 0.20492(6) 0.17339(4) 0.21960(3) 0.0460(2) Uani 1 d . .
Si1 Si 0.0447(2) 0.34415(11) 0.32102(12) 0.0666(4) Uani 1 d . .
Si2 Si 0.2957(2) 0.19780(13) 0.42881(10) 0.0614(4) Uani 1 d . .
O1 O 0.1618(4) 0.3644(3) -0.0012(2) 0.0604(8) Uani 1 d . .
O2 O -0.1513(5) 0.0180(4) 0.1953(3) 0.0750(11) Uani 1 d . .
N1 N 0.3089(4) 0.2327(3) 0.1293(2) 0.0409(8) Uani 1 d . .
N2 N 0.1564(5) 0.0178(3) 0.1667(3) 0.0518(9) Uani 1 d . .
N3 N 0.1837(5) 0.2451(3) 0.3311(3) 0.0505(9) Uani 1 d . .
C1 C 0.3348(5) 0.1657(3) 0.0609(3) 0.0443(10) Uani 1 d . .
C2 C 0.2785(5) 0.0504(3) 0.0424(3) 0.0460(10) Uani 1 d . .
H2 H 0.3025 0.0132 -0.0102 0.055 Uiso 1 calc R .
C3 C 0.1931(6) -0.0186(4) 0.0889(3) 0.0479(10) Uani 1 d . .
C4 C 0.4322(6) 0.2101(4) -0.0032(4) 0.0573(12) Uani 1 d . .
H4A H 0.3528 0.2391 -0.0536 0.086 Uiso 1 calc R .
H4B H 0.4863 0.1493 -0.0283 0.086 Uiso 1 calc R .
H4C H 0.5205 0.2705 0.0308 0.086 Uiso 1 calc R .
C5 C 0.1413(6) -0.1386(4) 0.0459(3) 0.0540(11) Uani 1 d . .
H5A H 0.2262 -0.1858 0.0758 0.081 Uiso 1 calc R .
H5B H 0.1349 -0.1438 -0.0197 0.081 Uiso 1 calc R .
H5C H 0.0290 -0.1643 0.0535 0.081 Uiso 1 calc R .
C6 C 0.3605(6) 0.3507(3) 0.1388(3) 0.0464(10) Uani 1 d . .
C7 C 0.4794(6) 0.4010(4) 0.2184(4) 0.0576(12) Uani 1 d . .
H7 H 0.5275 0.3568 0.2649 0.069 Uiso 1 calc R .
C8 C 0.5290(7) 0.5165(5) 0.2307(4) 0.072(2) Uani 1 d . .
H8 H 0.6113 0.5506 0.2852 0.086 Uiso 1 calc R .
C9 C 0.4591(8) 0.5801(4) 0.1644(5) 0.075(2) Uani 1 d . .
H9 H 0.4947 0.6584 0.1727 0.090 Uiso 1 calc R .
C10 C 0.3381(7) 0.5331(4) 0.0860(4) 0.0682(15) Uani 1 d . .
H10 H 0.2898 0.5790 0.0408 0.082 Uiso 1 calc R .
C11 C 0.2853(6) 0.4176(4) 0.0722(4) 0.0533(12) Uani 1 d . .
C12 C 0.1147(8) 0.4205(5) -0.0812(4) 0.075(2) Uani 1 d . .
H12A H 0.0561 0.4854 -0.0678 0.113 Uiso 1 calc R .
H12B H 0.0378 0.3687 -0.1316 0.113 Uiso 1 calc R .
H12C H 0.2177 0.4457 -0.0988 0.113 Uiso 1 calc R .
C13 C 0.0923(8) -0.0645(4) 0.2170(4) 0.074(2) Uani 1 d . .
C14 C 0.2090(10) -0.1419(4) 0.2579(4) 0.078(2) Uani 1 d . .
H14 H 0.3215 -0.1409 0.2506 0.094 Uiso 1 calc R .
C15 C 0.1455(13) -0.2196(6) 0.3097(6) 0.111(3) Uani 1 d . .
H15 H 0.2133 -0.2740 0.3373 0.133 Uiso 1 calc R .
C16 C -0.0152(11) -0.2126(6) 0.3178(6) 0.101(2) Uani 1 d . .
H16 H -0.0544 -0.2657 0.3521 0.121 Uiso 1 calc R .
C17 C -0.1274(10) -0.1411(6) 0.2842(4) 0.086(2) Uani 1 d . .
H17 H -0.2385 -0.1424 0.2935 0.104 Uiso 1 calc R .
C18 C -0.0606(8) -0.0606(5) 0.2318(4) 0.0712(15) Uani 1 d . .
C19 C -0.3049(9) 0.0376(8) 0.2227(5) 0.122(3) Uani 1 d . .
H19A H -0.3625 0.0944 0.1881 0.182 Uiso 1 calc R .
H19B H -0.2744 0.0642 0.2885 0.182 Uiso 1 calc R .
H19C H -0.3818 -0.0324 0.2100 0.182 Uiso 1 calc R .
C20 C -0.0977(8) 0.3320(5) 0.3990(4) 0.078(2) Uani 1 d . .
H20A H -0.1753 0.3904 0.3906 0.116 Uiso 1 calc R .
H20B H -0.0277 0.3412 0.4629 0.116 Uiso 1 calc R .
H20C H -0.1647 0.2581 0.3843 0.116 Uiso 1 calc R .
C21 C -0.0917(9) 0.3264(6) 0.1979(4) 0.092(2) Uani 1 d . .
H21A H -0.1806 0.3775 0.1919 0.137 Uiso 1 calc R .
H21B H -0.1456 0.2489 0.1805 0.137 Uiso 1 calc R .
H21C H -0.0195 0.3437 0.1574 0.137 Uiso 1 calc R .
C22 C 0.1514(11) 0.4906(5) 0.3463(7) 0.133(4) Uani 1 d . .
H22A H 0.0648 0.5430 0.3438 0.200 Uiso 1 calc R .
H22B H 0.2139 0.5046 0.3007 0.200 Uiso 1 calc R .
H22C H 0.2316 0.5014 0.4078 0.200 Uiso 1 calc R .
C23 C 0.1656(8) 0.0901(5) 0.4706(4) 0.077(2) Uani 1 d . .
H23A H 0.2355 0.0671 0.5272 0.116 Uiso 1 calc R .
H23B H 0.1273 0.0247 0.4236 0.116 Uiso 1 calc R .
H23C H 0.0656 0.1221 0.4828 0.116 Uiso 1 calc R .
C24 C 0.4799(8) 0.1288(5) 0.4044(5) 0.083(2) Uani 1 d . .
H24A H 0.5479 0.1042 0.4608 0.125 Uiso 1 calc R .
H24B H 0.5519 0.1824 0.3821 0.125 Uiso 1 calc R .
H24C H 0.4363 0.0638 0.3575 0.125 Uiso 1 calc R .
C25 C 0.3799(10) 0.3158(7) 0.5250(5) 0.116(3) Uani 1 d . .
H25A H 0.4361 0.2854 0.5812 0.174 Uiso 1 calc R .
H25B H 0.2847 0.3554 0.5352 0.174 Uiso 1 calc R .
H25C H 0.4626 0.3681 0.5088 0.174 Uiso 1 calc R .

loop_
_atom_type_symbol
_atom_type_description
_atom_type_scat_dispersion_real
_atom_type_scat_dispersion_imag
_atom_type_scat_source
C C 0.0033 0.0016 'International Tables Vol C Tables 4.2.6.8 and 6.1.1.4'
H H 0.0000 0.0000 'International Tables Vol C Tables 4.2.6.8 and 6.1.1.4'
N N 0.0061 0.0033 'International Tables Vol C Tables 4.2.6.8 and 6.1.1.4'
O O 0.0106 0.0060 'International Tables Vol C Tables 4.2.6.8 and 6.1.1.4'
Si Si 0.0817 0.0704 'International Tables Vol C Tables 4.2.6.8 and 6.1.1.4'
Zn Zn 0.2839 1.4301 'International Tables Vol C Tables 4.2.6.8 and 6.1.1.4'

loop_
_geom_angle_atom_site_label_1
_geom_angle_atom_site_label_2
_geom_angle_atom_site_label_3
_geom_angle
_geom_angle_site_symmetry_1
_geom_angle_site_symmetry_3
_geom_angle_publ_flag
N3 Zn N2 131.20(15) . . ?
N3 Zn N1 129.61(15) . . ?
N2 Zn N1 98.86(14) . . ?
N3 Si1 C22 113.8(3) . . ?
N3 Si1 C20 112.4(2) . . ?
C22 Si1 C20 106.4(3) . . ?
N3 Si1 C21 108.1(2) . . ?
C22 Si1 C21 106.8(4) . . ?
C20 Si1 C21 109.1(3) . . ?
N3 Si2 C23 113.1(2) . . ?
N3 Si2 C24 108.9(2) . . ?
C23 Si2 C24 106.6(3) . . ?
N3 Si2 C25 111.4(3) . . ?
C23 Si2 C25 107.5(3) . . ?
C24 Si2 C25 109.2(3) . . ?
C11 O1 C12 118.1(4) . . ?
C18 O2 C19 118.0(5) . . ?
C1 N1 C6 119.8(3) . . ?
C1 N1 Zn 121.2(3) . . ?
C6 N1 Zn 119.0(3) . . ?
C3 N2 C13 118.3(4) . . ?
C3 N2 Zn 122.2(3) . . ?
C13 N2 Zn 119.2(3) . . ?
Si1 N3 Si2 128.2(2) . . ?
Si1 N3 Zn 115.3(2) . . ?
Si2 N3 Zn 116.4(2) . . ?
N1 C1 C2 123.9(4) . . ?
N1 C1 C4 121.0(4) . . ?
C2 C1 C4 115.1(4) . . ?
C3 C2 C1 130.5(4) . . ?
C3 C2 H2 114.7 . . ?
C1 C2 H2 114.7 . . ?
N2 C3 C2 123.0(4) . . ?
N2 C3 C5 120.7(4) . . ?
C2 C3 C5 116.2(4) . . ?
C1 C4 H4A 109.5 . . ?
C1 C4 H4B 109.5 . . ?
H4A C4 H4B 109.5 . . ?
C1 C4 H4C 109.5 . . ?
H4A C4 H4C 109.5 . . ?
H4B C4 H4C 109.5 . . ?
C3 C5 H5A 109.5 . . ?
C3 C5 H5B 109.5 . . ?
H5A C5 H5B 109.5 . . ?
C3 C5 H5C 109.5 . . ?
H5A C5 H5C 109.5 . . ?
H5B C5 H5C 109.5 . . ?
C7 C6 C11 119.2(4) . . ?
C7 C6 N1 119.1(4) . . ?
C11 C6 N1 121.6(4) . . ?
C6 C7 C8 120.4(5) . . ?
C6 C7 H7 119.8 . . ?
C8 C7 H7 119.8 . . ?
C9 C8 C7 119.8(5) . . ?
C9 C8 H8 120.1 . . ?
C7 C8 H8 120.1 . . ?
C8 C9 C10 121.1(5) . . ?
C8 C9 H9 119.5 . . ?
C10 C9 H9 119.5 . . ?
C9 C10 C11 120.2(5) . . ?
C9 C10 H10 119.9 . . ?
C11 C10 H10 119.9 . . ?
O1 C11 C10 124.5(5) . . ?
O1 C11 C6 116.4(4) . . ?
C10 C11 C6 119.1(5) . . ?
O1 C12 H12A 109.5 . . ?
O1 C12 H12B 109.5 . . ?
H12A C12 H12B 109.5 . . ?
O1 C12 H12C 109.5 . . ?
H12A C12 H12C 109.5 . . ?
H12B C12 H12C 109.5 . . ?
C18 C13 C14 122.1(5) . . ?
C18 C13 N2 120.3(6) . . ?
C14 C13 N2 117.3(5) . . ?
C15 C14 C13 116.5(7) . . ?
C15 C14 H14 121.8 . . ?
C13 C14 H14 121.8 . . ?
C16 C15 C14 117.2(8) . . ?
C16 C15 H15 121.4 . . ?
C14 C15 H15 121.4 . . ?
C17 C16 C15 129.2(8) . . ?
C17 C16 H16 115.4 . . ?
C15 C16 H16 115.4 . . ?
C16 C17 C18 113.3(7) . . ?
C16 C17 H17 123.4 . . ?
C18 C17 H17 123.4 . . ?
C13 C18 O2 116.5(5) . . ?
C13 C18 C17 121.5(6) . . ?
O2 C18 C17 121.9(6) . . ?
O2 C19 H19A 109.5 . . ?
O2 C19 H19B 109.5 . . ?
H19A C19 H19B 109.5 . . ?
O2 C19 H19C 109.5 . . ?
H19A C19 H19C 109.5 . . ?
H19B C19 H19C 109.5 . . ?
Si1 C20 H20A 109.5 . . ?
Si1 C20 H20B 109.5 . . ?
H20A C20 H20B 109.5 . . ?
Si1 C20 H20C 109.5 . . ?
H20A C20 H20C 109.5 . . ?
H20B C20 H20C 109.5 . . ?
Si1 C21 H21A 109.5 . . ?
Si1 C21 H21B 109.5 . . ?
H21A C21 H21B 109.5 . . ?
Si1 C21 H21C 109.5 . . ?
H21A C21 H21C 109.5 . . ?
H21B C21 H21C 109.5 . . ?
Si1 C22 H22A 109.5 . . ?
Si1 C22 H22B 109.5 . . ?
H22A C22 H22B 109.5 . . ?
Si1 C22 H22C 109.5 . . ?
H22A C22 H22C 109.5 . . ?
H22B C22 H22C 109.5 . . ?
Si2 C23 H23A 109.5 . . ?
Si2 C23 H23B 109.5 . . ?
H23A C23 H23B 109.5 . . ?
Si2 C23 H23C 109.5 . . ?
H23A C23 H23C 109.5 . . ?
H23B C23 H23C 109.5 . . ?
Si2 C24 H24A 109.5 . . ?
Si2 C24 H24B 109.5 . . ?
H24A C24 H24B 109.5 . . ?
Si2 C24 H24C 109.5 . . ?
H24A C24 H24C 109.5 . . ?
H24B C24 H24C 109.5 . . ?
Si2 C25 H25A 109.5 . . ?
Si2 C25 H25B 109.5 . . ?
H25A C25 H25B 109.5 . . ?
Si2 C25 H25C 109.5 . . ?
H25A C25 H25C 109.5 . . ?
H25B C25 H25C 109.5 . . ?

loop_
_geom_bond_atom_site_label_1
_geom_bond_atom_site_label_2
_geom_bond_distance
_geom_bond_site_symmetry_2
_geom_bond_publ_flag
Zn N3 1.881(3) . ?
Zn N2 1.933(3) . ?
Zn N1 1.952(3) . ?
Si1 N3 1.702(4) . ?
Si1 C22 1.860(6) . ?
Si1 C20 1.868(5) . ?
Si1 C21 1.893(7) . ?
Si2 N3 1.706(4) . ?
Si2 C23 1.870(5) . ?
Si2 C24 1.873(6) . ?
Si2 C25 1.882(6) . ?
O1 C11 1.355(6) . ?
O1 C12 1.429(6) . ?
O2 C18 1.325(7) . ?
O2 C19 1.446(7) . ?
N1 C1 1.325(5) . ?
N1 C6 1.432(5) . ?
N2 C3 1.335(5) . ?
N2 C13 1.455(6) . ?
C1 C2 1.405(6) . ?
C1 C4 1.517(6) . ?
C2 C3 1.397(6) . ?
C2 H2 0.95 . ?
C3 C5 1.506(6) . ?
C4 H4A 0.98 . ?
C4 H4B 0.98 . ?
C4 H4C 0.98 . ?
C5 H5A 0.98 . ?
C5 H5B 0.98 . ?
C5 H5C 0.98 . ?
C6 C7 1.385(7) . ?
C6 C11 1.404(7) . ?
C7 C8 1.398(7) . ?
C7 H7 0.95 . ?
C8 C9 1.361(8) . ?
C8 H8 0.95 . ?
C9 C10 1.370(9) . ?
C9 H9 0.95 . ?
C10 C11 1.402(7) . ?
C10 H10 0.95 . ?
C12 H12A 0.98 . ?
C12 H12B 0.98 . ?
C12 H12C 0.98 . ?
C13 C18 1.325(8) . ?
C13 C14 1.453(9) . ?
C14 C15 1.430(9) . ?
C14 H14 0.95 . ?
C15 C16 1.354(11) . ?
C15 H15 0.95 . ?
C16 C17 1.346(10) . ?
C16 H16 0.95 . ?
C17 C18 1.471(8) . ?
C17 H17 0.95 . ?
C19 H19A 0.98 . ?
C19 H19B 0.98 . ?
C19 H19C 0.98 . ?
C20 H20A 0.98 . ?
C20 H20B 0.98 . ?
C20 H20C 0.98 . ?
C21 H21A 0.98 . ?
C21 H21B 0.98 . ?
C21 H21C 0.98 . ?
C22 H22A 0.98 . ?
C22 H22B 0.98 . ?
C22 H22C 0.98 . ?
C23 H23A 0.98 . ?
C23 H23B 0.98 . ?
C23 H23C 0.98 . ?
C24 H24A 0.98 . ?
C24 H24B 0.98 . ?
C24 H24C 0.98 . ?
C25 H25A 0.98 . ?
C25 H25B 0.98 . ?
C25 H25C 0.98 . ?

loop_
_geom_torsion_atom_site_label_1
_geom_torsion_atom_site_label_2
_geom_torsion_atom_site_label_3
_geom_torsion_atom_site_label_4
_geom_torsion
_geom_torsion_site_symmetry_1
_geom_torsion_site_symmetry_2
_geom_torsion_site_symmetry_3
_geom_torsion_site_symmetry_4
_geom_torsion_publ_flag
N3 Zn N1 C1 170.0(3) . . . . ?
N2 Zn N1 C1 -3.8(4) . . . . ?
N3 Zn N1 C6 -8.8(4) . . . . ?
N2 Zn N1 C6 177.4(3) . . . . ?
N3 Zn N2 C3 -174.5(3) . . . . ?
N1 Zn N2 C3 -0.8(4) . . . . ?
N3 Zn N2 C13 -0.2(5) . . . . ?
N1 Zn N2 C13 173.4(4) . . . . ?
C22 Si1 N3 Si2 80.2(4) . . . . ?
C20 Si1 N3 Si2 -40.9(4) . . . . ?
C21 Si1 N3 Si2 -161.4(3) . . . . ?
C22 Si1 N3 Zn -103.9(4) . . . . ?
C20 Si1 N3 Zn 135.0(3) . . . . ?
C21 Si1 N3 Zn 14.5(3) . . . . ?
C23 Si2 N3 Si1 81.2(3) . . . . ?
C24 Si2 N3 Si1 -160.5(3) . . . . ?
C25 Si2 N3 Si1 -40.1(4) . . . . ?
C23 Si2 N3 Zn -94.7(3) . . . . ?
C24 Si2 N3 Zn 23.6(3) . . . . ?
C25 Si2 N3 Zn 144.0(3) . . . . ?
N2 Zn N3 Si1 -118.4(2) . . . . ?
N1 Zn N3 Si1 69.7(3) . . . . ?
N2 Zn N3 Si2 58.0(3) . . . . ?
N1 Zn N3 Si2 -113.8(2) . . . . ?
C6 N1 C1 C2 -175.6(4) . . . . ?
Zn N1 C1 C2 5.6(6) . . . . ?
C6 N1 C1 C4 5.3(6) . . . . ?
Zn N1 C1 C4 -173.5(3) . . . . ?
N1 C1 C2 C3 -2.2(8) . . . . ?
C4 C1 C2 C3 176.9(5) . . . . ?
C13 N2 C3 C2 -170.2(5) . . . . ?
Zn N2 C3 C2 4.1(6) . . . . ?
C13 N2 C3 C5 10.4(7) . . . . ?
Zn N2 C3 C5 -175.3(3) . . . . ?
C1 C2 C3 N2 -3.4(8) . . . . ?
C1 C2 C3 C5 176.0(5) . . . . ?
C1 N1 C6 C7 -119.9(4) . . . . ?
Zn N1 C6 C7 58.9(5) . . . . ?
C1 N1 C6 C11 64.5(5) . . . . ?
Zn N1 C6 C11 -116.7(4) . . . . ?
C11 C6 C7 C8 -2.6(6) . . . . ?
N1 C6 C7 C8 -178.3(4) . . . . ?
C6 C7 C8 C9 0.6(7) . . . . ?
C7 C8 C9 C10 1.1(8) . . . . ?
C8 C9 C10 C11 -0.7(8) . . . . ?
C12 O1 C11 C10 18.0(6) . . . . ?
C12 O1 C11 C6 -163.4(4) . . . . ?
C9 C10 C11 O1 177.2(4) . . . . ?
C9 C10 C11 C6 -1.3(7) . . . . ?
C7 C6 C11 O1 -175.7(4) . . . . ?
N1 C6 C11 O1 -0.1(6) . . . . ?
C7 C6 C11 C10 2.9(6) . . . . ?
N1 C6 C11 C10 178.5(4) . . . . ?
C3 N2 C13 C18 -119.7(5) . . . . ?
Zn N2 C13 C18 65.8(6) . . . . ?
C3 N2 C13 C14 66.7(6) . . . . ?
Zn N2 C13 C14 -107.8(4) . . . . ?
C18 C13 C14 C15 4.4(8) . . . . ?
N2 C13 C14 C15 177.9(5) . . . . ?
C13 C14 C15 C16 -1.5(10) . . . . ?
C14 C15 C16 C17 -0.6(13) . . . . ?
C15 C16 C17 C18 0.0(11) . . . . ?
C14 C13 C18 O2 176.1(5) . . . . ?
N2 C13 C18 O2 2.8(8) . . . . ?
C14 C13 C18 C17 -5.3(8) . . . . ?
N2 C13 C18 C17 -178.6(5) . . . . ?
C19 O2 C18 C13 -169.6(6) . . . . ?
C19 O2 C18 C17 11.8(8) . . . . ?
C16 C17 C18 C13 3.0(9) . . . . ?
C16 C17 C18 O2 -178.4(6) . . . . ?
